data_7061681
loop_
_publ_author_name
'Sulaiman, Adam A. A.'
'Ahmad, Saeed'
'Mujahid Hashimi, Saeed'
'Alqosaibi, Amany I.'
'Peedikakkal, Abdul Malik Puthan'
'Alhoshani, Ali'
'Alsaleh, Nasser B.'
'Isab, Anvarhusein A.'

_publ_section_title
;
 Novel dinuclear gold(i) complexes containing
 bis(diphenylphosphano)alkanes and
 (biphenyl-2-yl)(di-tert-butyl)phosphane: synthesis, structural
 characterization and anticancer activity
;
_journal_issue 35
_journal_name_full 'New Journal of Chemistry'
_journal_page_first 16821
_journal_page_last 16831
_journal_paper_doi 10.1039/D2NJ01680J
_journal_volume 46
_journal_year 2022
_chemical_formula_sum 'C66 H78 Au2 F12 P6'
_chemical_formula_weight 1679.03
_space_group_crystal_system triclinic
_space_group_IT_number 2
_space_group_name_Hall '-P 1'
_space_group_name_H-M_alt 'P -1'
_atom_sites_solution_hydrogens geom
_audit_creation_method SHELXL-2016/6
_audit_update_record
;
2022-03-28 deposited with the CCDC.	2022-08-01 downloaded from the CCDC.
;
_cell_angle_alpha 89.712(2)
_cell_angle_beta 77.113(2)
_cell_angle_gamma 75.288(2)
_cell_formula_units_Z 1
_cell_length_a 10.4950(5)
_cell_length_b 12.7517(6)
_cell_length_c 13.8793(6)
_cell_measurement_reflns_used 9813
_cell_measurement_temperature 296(2)
_cell_measurement_theta_max 51.113
_cell_measurement_theta_min 4.352
_cell_volume 1748.68(14)
_computing_structure_refinement 'SHELXL-2016/6 (Sheldrick, 2016)'
_computing_structure_solution 'SHELXT 2014/5 (Sheldrick, 2014)'
_diffrn_ambient_temperature 296(2)
_diffrn_measured_fraction_theta_full 1.000
_diffrn_measured_fraction_theta_max 0.997
_diffrn_measurement_device_type 'Bruker AXS D8 Quest diffractometer'
_diffrn_measurement_method 'Omega and Phi scans'
_diffrn_radiation_type MoK\a
_diffrn_radiation_wavelength 0.71073
_diffrn_reflns_av_R_equivalents 0.0633
_diffrn_reflns_av_unetI/netI 0.0432
_diffrn_reflns_Laue_measured_fraction_full 1.000
_diffrn_reflns_Laue_measured_fraction_max 0.997
_diffrn_reflns_limit_h_max 14
_diffrn_reflns_limit_h_min -14
_diffrn_reflns_limit_k_max 17
_diffrn_reflns_limit_k_min -17
_diffrn_reflns_limit_l_max 18
_diffrn_reflns_limit_l_min -18
_diffrn_reflns_number 96674
_diffrn_reflns_point_group_measured_fraction_full 1.000
_diffrn_reflns_point_group_measured_fraction_max 0.997
_diffrn_reflns_theta_full 25.242
_diffrn_reflns_theta_max 28.358
_diffrn_reflns_theta_min 2.061
_diffrn_source 'Microfocus Sealed tube'
_exptl_absorpt_coefficient_mu 4.397
_exptl_crystal_colour Colorless
_exptl_crystal_density_diffrn 1.594
_exptl_crystal_description Block
_exptl_crystal_F_000 830
_exptl_crystal_size_max 0.40
_exptl_crystal_size_mid 0.40
_exptl_crystal_size_min 0.35
_refine_diff_density_max 1.681
_refine_diff_density_min -1.254
_refine_diff_density_rms 0.344
_refine_ls_extinction_coef 0.0000(3)
_refine_ls_extinction_expression Fc^*^=kFc[1+0.001xFc^2^\l^3^/sin(2\q)]^-1/4^
_refine_ls_extinction_method 'SHELXL-2016/6 (Sheldrick 2016)'
_refine_ls_goodness_of_fit_ref 1.105
_refine_ls_hydrogen_treatment constr
_refine_ls_matrix_type full
_refine_ls_number_parameters 395
_refine_ls_number_reflns 8718
_refine_ls_number_restraints 0
_refine_ls_restrained_S_all 1.105
_refine_ls_R_factor_all 0.0596
_refine_ls_R_factor_gt 0.0396
_refine_ls_shift/su_max 8.641
_refine_ls_shift/su_mean 0.022
_refine_ls_structure_factor_coef Fsqd
_refine_ls_weighting_details 'w=1/[\s^2^(Fo^2^)+(0.0615P)^2^] where P=(Fo^2^+2Fc^2^)/3'
_refine_ls_weighting_scheme calc
_refine_ls_wR_factor_gt 0.0973
_refine_ls_wR_factor_ref 0.1045
_reflns_Friedel_coverage 0.000
_reflns_number_gt 6790
_reflns_number_total 8718
_reflns_threshold_expression 'I > 2\s(I)'
_cod_data_source_file d2nj01680j2.cif
_cod_data_source_block AMAD172_0m
_cod_depositor_comments 'Adding full bibliography for 7061681--7061683.cif.'
_cod_database_code 7061681
_shelx_shelxl_version_number 2016/6
_shelx_space_group_comment
;
The symmetry employed for this shelxl refinement is uniquely defined
by the following loop, which should always be used as a source of
symmetry information in preference to the above space-group names.
They are only intended as comments.
;

loop_
_space_group_symop_operation_xyz
'x, y, z'
'-x, -y, -z'

loop_
_atom_site_label
_atom_site_type_symbol
_atom_site_fract_x
_atom_site_fract_y
_atom_site_fract_z
_atom_site_U_iso_or_equiv
_atom_site_adp_type
_atom_site_occupancy
_atom_site_site_symmetry_order
_atom_site_calc_flag
_atom_site_refinement_flags_posn
_atom_site_refinement_flags_adp
_atom_site_refinement_flags_occupancy
_atom_site_disorder_assembly
_atom_site_disorder_group
Au1 Au 0.84363(2) 0.17549(2) 0.70347(2) 0.03869(9) Uani 1 1 d . . . . .
P1 P 1.05358(10) 0.10667(9) 0.60085(8) 0.0330(2) Uani 1 1 d . . . . .
P2 P 0.63366(13) 0.21680(11) 0.81538(9) 0.0463(3) Uani 1 1 d . . . . .
F1 F 0.8019(8) 0.7788(7) 0.9103(5) 0.209(4) Uani 1 1 d . . . . .
F2 F 1.0094(7) 0.6765(7) 0.8692(8) 0.211(4) Uani 1 1 d . . . . .
F3 F 0.9183(9) 0.7646(6) 0.7556(5) 0.186(3) Uani 1 1 d . . . . .
F4 F 0.9467(10) 0.5897(7) 0.7577(6) 0.214(4) Uani 1 1 d . . . . .
F5 F 0.7530(10) 0.7073(9) 0.7946(7) 0.228(4) Uani 1 1 d . . . . .
F6 F 0.8277(12) 0.6118(8) 0.9089(7) 0.278(6) Uani 1 1 d . . . . .
P3 P 0.8796(2) 0.6841(2) 0.83612(16) 0.0997(7) Uani 1 1 d . . . . .
C20 C 0.5393(5) 0.4097(4) 0.7205(4) 0.0427(11) Uani 1 1 d . . . . .
C1 C 1.1655(5) -0.0032(3) 0.6492(4) 0.0417(10) Uani 1 1 d . . . . .
C7 C 1.1537(4) 0.2022(4) 0.5644(4) 0.0430(11) Uani 1 1 d . . . . .
C14 C 0.6666(5) 0.3864(3) 0.6401(4) 0.0415(10) Uani 1 1 d . . . . .
C12 C 1.2030(5) 0.2211(4) 0.4670(4) 0.0527(12) Uani 1 1 d . . . . .
H10 H 1.188587 0.181629 0.416128 0.063 Uiso 1 1 calc R U . . .
C22 C 0.3907(5) 0.3767(4) 0.8704(4) 0.0607(14) Uani 1 1 d . . . . .
H21 H 0.372823 0.334664 0.924275 0.073 Uiso 1 1 calc R U . . .
C9 C 1.2469(7) 0.3389(5) 0.6164(6) 0.079(2) Uani 1 1 d . . . . .
H7 H 1.260478 0.379441 0.666881 0.095 Uiso 1 1 calc R U . . .
C8 C 1.1761(6) 0.2615(4) 0.6397(5) 0.0624(15) Uani 1 1 d . . . . .
H6 H 1.143493 0.248924 0.705554 0.075 Uiso 1 1 calc R U . . .
C11 C 1.2744(6) 0.2997(5) 0.4454(6) 0.0674(18) Uani 1 1 d . . . . .
H9 H 1.307026 0.313857 0.380000 0.081 Uiso 1 1 calc R U . . .
C10 C 1.2965(6) 0.3568(5) 0.5219(7) 0.077(2) Uani 1 1 d . . . . .
H8 H 1.346200 0.408058 0.507607 0.092 Uiso 1 1 calc R U . . .
C6 C 1.1180(6) -0.0573(5) 0.7296(4) 0.0621(15) Uani 1 1 d . . . . .
H1 H 1.027085 -0.036373 0.762122 0.075 Uiso 1 1 calc R U . . .
C15 C 0.7742(5) 0.4246(4) 0.6503(4) 0.0523(12) Uani 1 1 d . . . . .
H13 H 0.773425 0.456552 0.710579 0.063 Uiso 1 1 calc R U . . .
C5 C 1.2063(9) -0.1435(5) 0.7623(5) 0.081(2) Uani 1 1 d . . . . .
H2 H 1.174563 -0.179831 0.817077 0.097 Uiso 1 1 calc R U . . .
C30 C 0.5488(6) 0.1066(4) 0.7924(6) 0.0729(19) Uani 1 1 d . . . . .
C31 C 0.6439(8) -0.0040(5) 0.8029(7) 0.104(3) Uani 1 1 d . . . . .
H31 H 0.650589 -0.011044 0.870628 0.155 Uiso 1 1 calc R U . . .
H32 H 0.732025 -0.009207 0.761497 0.155 Uiso 1 1 calc R U . . .
H33 H 0.608731 -0.060925 0.783197 0.155 Uiso 1 1 calc R U . . .
C33 C 0.5393(8) 0.1156(6) 0.6852(6) 0.092(2) Uani 1 1 d . . . . .
H39 H 0.492439 0.064991 0.669009 0.138 Uiso 1 1 calc R U . . .
H38 H 0.628746 0.099485 0.643297 0.138 Uiso 1 1 calc R U . . .
H37 H 0.490780 0.188047 0.675513 0.138 Uiso 1 1 calc R U . . .
C17 C 0.8866(5) 0.3688(5) 0.4814(5) 0.0645(16) Uani 1 1 d . . . . .
H15 H 0.959255 0.363996 0.427610 0.077 Uiso 1 1 calc R U . . .
C18 C 0.7803(6) 0.3288(5) 0.4717(4) 0.0640(15) Uani 1 1 d . . . . .
H16 H 0.782328 0.295309 0.411866 0.077 Uiso 1 1 calc R U . . .
C16 C 0.8860(5) 0.4155(4) 0.5697(5) 0.0621(15) Uani 1 1 d . . . . .
H14 H 0.958967 0.441238 0.576778 0.075 Uiso 1 1 calc R U . . .
C19 C 0.6703(5) 0.3379(4) 0.5503(4) 0.0557(13) Uani 1 1 d . . . . .
H17 H 0.598220 0.311250 0.542724 0.067 Uiso 1 1 calc R U . . .
C23 C 0.2942(6) 0.4708(5) 0.8601(5) 0.0680(16) Uani 1 1 d . . . . .
H20 H 0.212111 0.491185 0.906520 0.082 Uiso 1 1 calc R U . . .
C13 C 1.0375(4) 0.0447(4) 0.4879(3) 0.0380(9) Uani 1 1 d . . . . .
H11 H 0.988203 0.099815 0.451757 0.046 Uiso 1 1 calc R U . . .
H12 H 1.126780 0.013755 0.446251 0.046 Uiso 1 1 calc R U . . .
C4 C 1.3377(8) -0.1744(5) 0.7147(6) 0.084(2) Uani 1 1 d . . . . .
H3 H 1.396078 -0.231836 0.737285 0.100 Uiso 1 1 calc R U . . .
C24 C 0.3198(6) 0.5327(4) 0.7825(5) 0.0693(17) Uani 1 1 d . . . . .
H19 H 0.255397 0.595865 0.775644 0.083 Uiso 1 1 calc R U . . .
C3 C 1.3864(7) -0.1228(5) 0.6340(6) 0.077(2) Uani 1 1 d . . . . .
H4 H 1.476835 -0.145576 0.600604 0.092 Uiso 1 1 calc R U . . .
C2 C 1.3002(5) -0.0372(4) 0.6029(5) 0.0584(14) Uani 1 1 d . . . . .
H5 H 1.333709 -0.000819 0.548810 0.070 Uiso 1 1 calc R U . . .
C25 C 0.4400(6) 0.5027(4) 0.7141(5) 0.0602(14) Uani 1 1 d . . . . .
H18 H 0.455703 0.546403 0.661166 0.072 Uiso 1 1 calc R U . . .
C21 C 0.5145(5) 0.3442(4) 0.8007(4) 0.0458(11) Uani 1 1 d . . . . .
C32 C 0.4097(8) 0.1178(7) 0.8584(9) 0.124(4) Uani 1 1 d . . . . .
H35 H 0.347130 0.180228 0.841521 0.186 Uiso 1 1 calc R U . . .
H34 H 0.413566 0.126276 0.926284 0.186 Uiso 1 1 calc R U . . .
H36 H 0.380230 0.053907 0.849260 0.186 Uiso 1 1 calc R U . . .
C26 C 0.6685(8) 0.2220(8) 0.9409(4) 0.103(3) Uani 1 1 d . . . . .
C28 C 0.7891(9) 0.1304(9) 0.9486(6) 0.135(4) Uani 1 1 d . . . . .
H29 H 0.794713 0.124491 1.016545 0.203 Uiso 1 1 calc R U . . .
H28 H 0.870250 0.145021 0.910133 0.203 Uiso 1 1 calc R U . . .
H30 H 0.778872 0.063558 0.923851 0.203 Uiso 1 1 calc R U . . .
C29 C 0.5527(11) 0.2228(15) 1.0281(6) 0.247(10) Uani 1 1 d . . . . .
H25 H 0.582290 0.225697 1.088430 0.370 Uiso 1 1 calc R U . . .
H26 H 0.523031 0.158015 1.024076 0.370 Uiso 1 1 calc R U . . .
H27 H 0.479154 0.285222 1.027164 0.370 Uiso 1 1 calc R U . . .
C27 C 0.7048(15) 0.3281(11) 0.9479(9) 0.190(7) Uani 1 1 d . . . . .
H22 H 0.642214 0.384172 0.923145 0.285 Uiso 1 1 calc R U . . .
H23 H 0.794887 0.321437 0.909346 0.285 Uiso 1 1 calc R U . . .
H24 H 0.700531 0.346258 1.015825 0.285 Uiso 1 1 calc R U . . .

loop_
_atom_site_aniso_label
_atom_site_aniso_U_11
_atom_site_aniso_U_22
_atom_site_aniso_U_33
_atom_site_aniso_U_23
_atom_site_aniso_U_13
_atom_site_aniso_U_12
Au1 0.03515(11) 0.04064(12) 0.03504(11) -0.00123(7) -0.00373(7) -0.00414(7)
P1 0.0282(5) 0.0349(5) 0.0348(5) -0.0027(4) -0.0080(4) -0.0054(4)
P2 0.0420(6) 0.0543(7) 0.0322(6) 0.0051(5) 0.0012(5) -0.0023(5)
F1 0.171(6) 0.227(8) 0.152(6) -0.089(6) -0.008(5) 0.064(6)
F2 0.094(4) 0.221(8) 0.279(11) -0.010(7) -0.036(5) 0.025(5)
F3 0.233(8) 0.171(6) 0.153(6) 0.043(5) -0.010(5) -0.079(6)
F4 0.260(9) 0.164(6) 0.153(6) -0.058(5) 0.056(6) -0.028(6)
F5 0.199(8) 0.321(12) 0.165(7) -0.001(8) -0.069(7) -0.047(8)
F6 0.313(12) 0.215(9) 0.215(9) 0.098(7) 0.108(9) -0.053(8)
P3 0.0799(14) 0.1157(16) 0.0713(12) 0.0064(11) 0.0197(10) -0.0003(12)
C20 0.039(2) 0.037(2) 0.049(3) -0.006(2) -0.002(2) -0.0095(19)
C1 0.044(3) 0.034(2) 0.050(3) -0.001(2) -0.020(2) -0.0065(19)
C7 0.032(2) 0.039(2) 0.058(3) 0.007(2) -0.016(2) -0.0052(19)
C14 0.042(2) 0.030(2) 0.048(3) 0.0051(19) -0.002(2) -0.0085(19)
C12 0.038(3) 0.050(3) 0.064(3) 0.005(2) -0.004(2) -0.007(2)
C22 0.054(3) 0.056(3) 0.055(3) -0.006(2) 0.011(3) -0.005(2)
C9 0.084(4) 0.059(4) 0.120(6) 0.011(4) -0.062(5) -0.032(3)
C8 0.067(4) 0.059(3) 0.075(4) 0.006(3) -0.033(3) -0.024(3)
C11 0.044(3) 0.056(3) 0.092(5) 0.022(3) 0.002(3) -0.011(3)
C10 0.046(3) 0.054(3) 0.140(7) 0.031(4) -0.030(4) -0.022(3)
C6 0.071(4) 0.058(3) 0.053(3) 0.005(3) -0.019(3) -0.004(3)
C15 0.048(3) 0.049(3) 0.061(3) 0.011(2) -0.012(2) -0.014(2)
C5 0.117(6) 0.063(4) 0.067(4) 0.015(3) -0.045(4) -0.010(4)
C30 0.054(3) 0.044(3) 0.106(5) 0.015(3) 0.008(3) -0.010(3)
C31 0.104(6) 0.052(4) 0.138(7) 0.025(4) -0.008(5) -0.007(4)
C33 0.092(5) 0.088(5) 0.119(7) 0.001(5) -0.044(5) -0.044(4)
C17 0.045(3) 0.067(3) 0.062(4) 0.024(3) 0.006(3) 0.004(3)
C18 0.065(4) 0.065(3) 0.048(3) 0.001(3) -0.005(3) 0.000(3)
C16 0.046(3) 0.055(3) 0.088(4) 0.029(3) -0.013(3) -0.019(2)
C19 0.048(3) 0.063(3) 0.055(3) -0.003(3) -0.008(2) -0.015(2)
C23 0.048(3) 0.055(3) 0.078(4) -0.018(3) 0.013(3) 0.004(3)
C13 0.032(2) 0.044(2) 0.035(2) -0.0032(18) -0.0056(18) -0.0069(19)
C4 0.093(5) 0.051(3) 0.117(6) 0.003(4) -0.070(5) 0.004(3)
C24 0.046(3) 0.044(3) 0.098(5) -0.008(3) 0.005(3) 0.006(2)
C3 0.058(4) 0.050(3) 0.126(6) 0.000(4) -0.041(4) -0.003(3)
C2 0.040(3) 0.044(3) 0.087(4) -0.001(3) -0.014(3) -0.003(2)
C25 0.055(3) 0.039(3) 0.079(4) 0.005(3) -0.002(3) -0.011(2)
C21 0.044(3) 0.042(2) 0.042(3) -0.006(2) 0.001(2) -0.003(2)
C32 0.075(5) 0.081(5) 0.193(10) 0.005(6) 0.033(6) -0.037(4)
C26 0.081(5) 0.171(9) 0.030(3) 0.003(4) -0.007(3) 0.010(5)
C28 0.113(7) 0.199(10) 0.070(5) 0.028(6) -0.039(5) 0.016(7)
C29 0.107(8) 0.52(3) 0.039(4) 0.056(9) 0.011(5) 0.027(12)
C27 0.238(15) 0.174(12) 0.167(12) -0.081(10) -0.133(12) 0.008(11)

loop_
_atom_type_symbol
_atom_type_description
_atom_type_scat_dispersion_real
_atom_type_scat_dispersion_imag
_atom_type_scat_source
C C 0.0033 0.0016 'International Tables Vol C Tables 4.2.6.8 and 6.1.1.4'
H H 0.0000 0.0000 'International Tables Vol C Tables 4.2.6.8 and 6.1.1.4'
F F 0.0171 0.0103 'International Tables Vol C Tables 4.2.6.8 and 6.1.1.4'
P P 0.1023 0.0942 'International Tables Vol C Tables 4.2.6.8 and 6.1.1.4'
Au Au -2.0133 8.8022 'International Tables Vol C Tables 4.2.6.8 and 6.1.1.4'

loop_
_geom_angle_atom_site_label_1
_geom_angle_atom_site_label_2
_geom_angle_atom_site_label_3
_geom_angle
_geom_angle_site_symmetry_1
_geom_angle_site_symmetry_3
_geom_angle_publ_flag
P1 Au1 P2 170.79(4) . . ?
C7 P1 C1 104.0(2) . . ?
C7 P1 C13 107.1(2) . . ?
C1 P1 C13 103.1(2) . . ?
C7 P1 Au1 116.13(15) . . ?
C1 P1 Au1 115.23(17) . . ?
C13 P1 Au1 110.23(15) . . ?
C21 P2 C26 108.2(3) . . ?
C21 P2 C30 105.0(3) . . ?
C26 P2 C30 115.1(4) . . ?
C21 P2 Au1 116.51(16) . . ?
C26 P2 Au1 106.3(2) . . ?
C30 P2 Au1 106.06(19) . . ?
F6 P3 F2 96.3(7) . . ?
F6 P3 F1 87.8(5) . . ?
F2 P3 F1 92.2(5) . . ?
F6 P3 F5 92.2(7) . . ?
F2 P3 F5 171.1(6) . . ?
F1 P3 F5 85.7(5) . . ?
F6 P3 F4 92.0(6) . . ?
F2 P3 F4 92.9(6) . . ?
F1 P3 F4 175.0(6) . . ?
F5 P3 F4 89.3(6) . . ?
F6 P3 F3 173.4(7) . . ?
F2 P3 F3 90.2(5) . . ?
F1 P3 F3 90.9(5) . . ?
F5 P3 F3 81.2(5) . . ?
F4 P3 F3 88.7(5) . . ?
C25 C20 C21 118.3(4) . . ?
C25 C20 C14 116.9(4) . . ?
C21 C20 C14 124.8(4) . . ?
C2 C1 C6 118.2(5) . . ?
C2 C1 P1 120.1(4) . . ?
C6 C1 P1 121.6(4) . . ?
C12 C7 C8 119.8(5) . . ?
C12 C7 P1 123.2(4) . . ?
C8 C7 P1 117.0(4) . . ?
C15 C14 C19 119.1(5) . . ?
C15 C14 C20 120.4(5) . . ?
C19 C14 C20 120.0(4) . . ?
C7 C12 C11 119.5(6) . . ?
C23 C22 C21 120.9(5) . . ?
C10 C9 C8 121.0(7) . . ?
C9 C8 C7 119.6(6) . . ?
C10 C11 C12 119.5(6) . . ?
C9 C10 C11 120.6(6) . . ?
C1 C6 C5 119.8(6) . . ?
C14 C15 C16 120.3(5) . . ?
C4 C5 C6 120.1(7) . . ?
C32 C30 C33 110.0(7) . . ?
C32 C30 C31 110.6(6) . . ?
C33 C30 C31 108.5(6) . . ?
C32 C30 P2 114.8(5) . . ?
C33 C30 P2 104.5(4) . . ?
C31 C30 P2 108.1(5) . . ?
C16 C17 C18 120.1(5) . . ?
C17 C18 C19 120.5(6) . . ?
C17 C16 C15 119.7(5) . . ?
C18 C19 C14 120.4(5) . . ?
C24 C23 C22 119.9(5) . . ?
C13 C13 P1 110.6(4) 2_756 . ?
C5 C4 C3 121.0(6) . . ?
C23 C24 C25 120.1(5) . . ?
C4 C3 C2 118.9(6) . . ?
C3 C2 C1 122.0(6) . . ?
C24 C25 C20 122.4(5) . . ?
C22 C21 C20 118.4(4) . . ?
C22 C21 P2 118.8(4) . . ?
C20 C21 P2 122.8(3) . . ?
C27 C26 C29 107.0(10) . . ?
C27 C26 C28 108.7(9) . . ?
C29 C26 C28 109.2(8) . . ?
C27 C26 P2 104.5(6) . . ?
C29 C26 P2 116.9(7) . . ?
C28 C26 P2 110.2(5) . . ?

loop_
_geom_bond_atom_site_label_1
_geom_bond_atom_site_label_2
_geom_bond_distance
_geom_bond_site_symmetry_2
_geom_bond_publ_flag
Au1 P1 2.2988(11) . ?
Au1 P2 2.3320(12) . ?
P1 C7 1.804(5) . ?
P1 C1 1.816(4) . ?
P1 C13 1.818(5) . ?
P2 C21 1.823(5) . ?
P2 C26 1.863(7) . ?
P2 C30 1.907(7) . ?
F1 P3 1.523(6) . ?
F2 P3 1.512(8) . ?
F3 P3 1.570(7) . ?
F4 P3 1.540(7) . ?
F5 P3 1.524(9) . ?
F6 P3 1.472(7) . ?
C20 C25 1.383(7) . ?
C20 C21 1.407(7) . ?
C20 C14 1.501(7) . ?
C1 C2 1.373(7) . ?
C1 C6 1.374(8) . ?
C7 C12 1.379(7) . ?
C7 C8 1.388(8) . ?
C14 C15 1.373(7) . ?
C14 C19 1.383(7) . ?
C12 C11 1.391(8) . ?
C22 C23 1.391(8) . ?
C22 C21 1.402(7) . ?
C9 C10 1.340(10) . ?
C9 C8 1.376(9) . ?
C11 C10 1.383(11) . ?
C6 C5 1.393(8) . ?
C15 C16 1.410(8) . ?
C5 C4 1.346(10) . ?
C30 C32 1.513(9) . ?
C30 C33 1.514(11) . ?
C30 C31 1.535(8) . ?
C17 C16 1.364(9) . ?
C17 C18 1.370(9) . ?
C18 C19 1.381(8) . ?
C23 C24 1.351(9) . ?
C13 C13 1.539(9) 2_756 ?
C4 C3 1.363(11) . ?
C24 C25 1.366(8) . ?
C3 C2 1.365(8) . ?
C26 C27 1.504(17) . ?
C26 C29 1.510(12) . ?
C26 C28 1.512(11) . ?
